data_4086930
loop_
_publ_author_name
'Koch, James G.'
'Brennessel, William W.'
'Kraft, Bradley M.'

_publ_section_title
;
 Neutral and Cationic Bis-Chelate Monoorganosilicon(IV) Complexes of
 1-Hydroxy-2-pyridinone
;
_journal_issue 3
_journal_name_full Organometallics
_journal_page_first 594
_journal_paper_doi 10.1021/acs.organomet.6b00796
_journal_volume 36
_journal_year 2017
_chemical_formula_moiety 'C17 H15 F N2 O4 Si'
_chemical_formula_sum 'C17 H15 F N2 O4 Si'
_chemical_formula_weight 358.40
_chemical_name_common sjfbk58
_space_group_crystal_system monoclinic
_space_group_IT_number 14
_space_group_name_Hall '-P 2ybc'
_space_group_name_H-M_alt 'P 1 21/c 1'
_symmetry_space_group_name_Hall '-P 2ybc'
_symmetry_space_group_name_H-M 'P 1 21/c 1'
_atom_sites_solution_hydrogens geom
_atom_sites_solution_primary direct
_atom_sites_solution_secondary difmap
_audit_creation_method SHELXL-2016/6
_cell_angle_alpha 90
_cell_angle_beta 99.910(4)
_cell_angle_gamma 90
_cell_formula_units_Z 4
_cell_length_a 6.8726(15)
_cell_length_b 12.061(3)
_cell_length_c 19.864(4)
_cell_measurement_reflns_used 4077
_cell_measurement_temperature 100.0(5)
_cell_measurement_theta_max 29.12
_cell_measurement_theta_min 2.68
_cell_volume 1622.0(6)
_computing_cell_refinement 'SAINT (Bruker, 2013)'
_computing_data_collection 'APEX3 (Bruker, 2015)'
_computing_data_reduction 'SAINT (Bruker, 2013)'
_computing_molecular_graphics 'SHELXTL (Sheldrick, 2008)'
_computing_publication_material 'SHELXTL (Sheldrick, 2008)'
_computing_structure_refinement 'SHELXL-2016/6 (Sheldrick, 2016)'
_computing_structure_solution 'SHELXT-2014/5 (Sheldrick, 2014)'
_diffrn_ambient_temperature 100.0(5)
_diffrn_measured_fraction_theta_full 1.000
_diffrn_measured_fraction_theta_max 0.997
_diffrn_measurement_device_type 'Bruker SMART APEX II CCD platform'
_diffrn_measurement_method '\w scans'
_diffrn_radiation_type MoK\a
_diffrn_radiation_wavelength 0.71073
_diffrn_reflns_av_R_equivalents 0.0837
_diffrn_reflns_av_unetI/netI 0.0632
_diffrn_reflns_Laue_measured_fraction_full 1.000
_diffrn_reflns_Laue_measured_fraction_max 0.997
_diffrn_reflns_limit_h_max 9
_diffrn_reflns_limit_h_min -9
_diffrn_reflns_limit_k_max 16
_diffrn_reflns_limit_k_min -16
_diffrn_reflns_limit_l_max 27
_diffrn_reflns_limit_l_min -27
_diffrn_reflns_number 28693
_diffrn_reflns_point_group_measured_fraction_full 1.000
_diffrn_reflns_point_group_measured_fraction_max 0.997
_diffrn_reflns_theta_full 29.575
_diffrn_reflns_theta_max 29.755
_diffrn_reflns_theta_min 1.041
_diffrn_source 'fine-focus sealed tube'
_exptl_absorpt_coefficient_mu 0.181
_exptl_absorpt_correction_T_max 0.7459
_exptl_absorpt_correction_T_min 0.5682
_exptl_absorpt_correction_type multi-scan
_exptl_absorpt_process_details 'SADABS (Sheldrick, 2015)'
_exptl_crystal_colour colorless
_exptl_crystal_density_diffrn 1.468
_exptl_crystal_description block
_exptl_crystal_F_000 744
_exptl_crystal_size_max 0.22
_exptl_crystal_size_mid 0.20
_exptl_crystal_size_min 0.16
_refine_diff_density_max 0.511
_refine_diff_density_min -0.290
_refine_diff_density_rms 0.075
_refine_ls_extinction_method none
_refine_ls_goodness_of_fit_ref 1.064
_refine_ls_hydrogen_treatment constr
_refine_ls_matrix_type full
_refine_ls_number_parameters 229
_refine_ls_number_reflns 4706
_refine_ls_number_restraints 0
_refine_ls_restrained_S_all 1.064
_refine_ls_R_factor_all 0.0775
_refine_ls_R_factor_gt 0.0542
_refine_ls_shift/su_max 0.000
_refine_ls_shift/su_mean 0.000
_refine_ls_structure_factor_coef Fsqd
_refine_ls_weighting_details 'w=1/[\s^2^(Fo^2^)+(0.0729P)^2^+0.2881P] where P=(Fo^2^+2Fc^2^)/3'
_refine_ls_weighting_scheme calc
_refine_ls_wR_factor_gt 0.1355
_refine_ls_wR_factor_ref 0.1482
_reflns_Friedel_coverage 0.000
_reflns_number_gt 3484
_reflns_number_total 4706
_reflns_threshold_expression 'I > 2\s(I)'
_cod_data_source_file 20161212_Combined.cif
_cod_data_source_block 09r
_cod_depositor_comments 'Adding full bibliography for 4086922--4086931.cif.'
_cod_database_code 4086930
_shelx_shelxl_version_number 2016/6
_shelx_space_group_comment
; 
The symmetry employed for this shelxl refinement is uniquely defined 
by the following loop, which should always be used as a source of 
symmetry information in preference to the above space-group names. 
They are only intended as comments. 
;
_shelx_estimated_absorpt_t_min 0.961
_shelx_estimated_absorpt_t_max 0.972

loop_
_space_group_symop_operation_xyz
'x, y, z'
'-x, y+1/2, -z+1/2'
'-x, -y, -z'
'x, -y-1/2, z-1/2'

loop_
_atom_site_label
_atom_site_type_symbol
_atom_site_fract_x
_atom_site_fract_y
_atom_site_fract_z
_atom_site_U_iso_or_equiv
_atom_site_adp_type
_atom_site_occupancy
_atom_site_site_symmetry_order
_atom_site_calc_flag
_atom_site_refinement_flags_posn
_atom_site_refinement_flags_adp
_atom_site_refinement_flags_occupancy
_atom_site_disorder_assembly
_atom_site_disorder_group
Si1 Si 0.63915(10) 0.26003(6) 0.37908(3) 0.02646(16) Uani 1 1 d . . . . .
F1 F 0.7051(2) 0.13114(12) 0.36427(8) 0.0336(3) Uani 1 1 d . . . . .
O1 O 0.3898(3) 0.22844(15) 0.39005(8) 0.0289(4) Uani 1 1 d . . . . .
O2 O 0.7022(3) 0.22632(15) 0.47269(8) 0.0304(4) Uani 1 1 d . . . . .
O3 O 0.8955(3) 0.29831(14) 0.38454(8) 0.0281(3) Uani 1 1 d . . . . .
O4 O 0.6065(3) 0.40703(15) 0.40706(9) 0.0303(4) Uani 1 1 d . . . . .
N1 N 0.3809(3) 0.18180(17) 0.45209(10) 0.0272(5) Uani 0.85(3) 1 d . . P A 1
C1 C 0.5551(4) 0.18198(19) 0.49679(11) 0.0284(5) Uani 0.85(3) 1 d . . P A 1
N2 N 0.9263(3) 0.40801(17) 0.39651(10) 0.0272(5) Uani 0.84(2) 1 d . . P B 1
C6 C 0.7683(4) 0.4656(2) 0.40991(11) 0.0283(5) Uani 0.84(2) 1 d . . P B 1
N1' N 0.5551(4) 0.18198(19) 0.49679(11) 0.0284(5) Uani 0.15(3) 1 d . . P A 5
C1' C 0.3809(3) 0.18180(17) 0.45209(10) 0.0272(5) Uani 0.15(3) 1 d . . P A 5
N2' N 0.7683(4) 0.4656(2) 0.40991(11) 0.0283(5) Uani 0.16(2) 1 d . . P B 5
C6' C 0.9263(3) 0.40801(17) 0.39651(10) 0.0272(5) Uani 0.16(2) 1 d . . P B 5
C2 C 0.5592(4) 0.1378(2) 0.56180(12) 0.0313(5) Uani 1 1 d . . . . .
H2 H 0.678612 0.137080 0.594003 0.038 Uiso 1 1 calc R U . A 1
C3 C 0.3885(4) 0.0952(2) 0.57892(13) 0.0332(5) Uani 1 1 d . . . . .
H3 H 0.389948 0.065432 0.623278 0.040 Uiso 1 1 calc R U . . .
C4 C 0.2123(4) 0.0956(2) 0.53125(13) 0.0314(5) Uani 1 1 d . . . . .
H4 H 0.094964 0.065678 0.543226 0.038 Uiso 1 1 calc R U . . .
C5 C 0.2097(4) 0.1392(2) 0.46717(13) 0.0301(5) Uani 1 1 d . . . . .
H5 H 0.091720 0.139706 0.434256 0.036 Uiso 1 1 calc R U . A 1
C7 C 0.7911(4) 0.5780(2) 0.42471(13) 0.0333(5) Uani 1 1 d . . . . .
H7 H 0.683270 0.620549 0.434702 0.040 Uiso 1 1 calc R U . B 1
C8 C 0.9733(4) 0.6272(2) 0.42468(14) 0.0378(6) Uani 1 1 d . . . . .
H8 H 0.991123 0.703651 0.435412 0.045 Uiso 1 1 calc R U . . .
C9 C 1.1305(4) 0.5652(2) 0.40904(13) 0.0370(6) Uani 1 1 d . . . . .
H9 H 1.254209 0.599727 0.408109 0.044 Uiso 1 1 calc R U . . .
C10 C 1.1064(4) 0.4543(2) 0.39497(12) 0.0318(5) Uani 1 1 d . . . . .
H10 H 1.212458 0.410787 0.384422 0.038 Uiso 1 1 calc R U . B 1
C11 C 0.5413(4) 0.2963(2) 0.28503(12) 0.0296(5) Uani 1 1 d . . . . .
H11A H 0.497466 0.227251 0.259983 0.036 Uiso 1 1 calc R U . . .
H11B H 0.424473 0.345027 0.282890 0.036 Uiso 1 1 calc R U . . .
C12 C 0.6909(4) 0.3533(2) 0.24962(11) 0.0285(5) Uani 1 1 d . . . . .
C13 C 0.6873(4) 0.4689(2) 0.24047(12) 0.0307(5) Uani 1 1 d . . . . .
H13 H 0.581675 0.510823 0.252743 0.037 Uiso 1 1 calc R U . . .
C14 C 0.8365(4) 0.5231(2) 0.21360(13) 0.0375(6) Uani 1 1 d . . . . .
H14 H 0.831153 0.601223 0.207458 0.045 Uiso 1 1 calc R U . . .
C15 C 0.9926(4) 0.4633(3) 0.19585(13) 0.0378(6) Uani 1 1 d . . . . .
H15 H 1.096087 0.500267 0.178778 0.045 Uiso 1 1 calc R U . . .
C16 C 0.9962(4) 0.3479(3) 0.20334(12) 0.0359(6) Uani 1 1 d . . . . .
H16 H 1.100901 0.306008 0.190465 0.043 Uiso 1 1 calc R U . . .
C17 C 0.8460(4) 0.2947(2) 0.22968(12) 0.0312(5) Uani 1 1 d . . . . .
H17 H 0.849374 0.216244 0.234168 0.037 Uiso 1 1 calc R U . . .

loop_
_atom_site_aniso_label
_atom_site_aniso_U_11
_atom_site_aniso_U_22
_atom_site_aniso_U_33
_atom_site_aniso_U_23
_atom_site_aniso_U_13
_atom_site_aniso_U_12
Si1 0.0263(3) 0.0310(3) 0.0224(3) 0.0002(3) 0.0052(2) -0.0007(3)
F1 0.0349(8) 0.0333(8) 0.0336(7) 0.0006(6) 0.0085(6) 0.0004(6)
O1 0.0279(8) 0.0391(10) 0.0200(7) 0.0040(6) 0.0046(6) -0.0033(7)
O2 0.0272(9) 0.0401(10) 0.0240(8) 0.0020(7) 0.0047(6) -0.0032(7)
O3 0.0273(9) 0.0286(8) 0.0285(8) 0.0014(7) 0.0050(7) 0.0001(7)
O4 0.0256(9) 0.0334(9) 0.0322(8) -0.0008(7) 0.0059(7) -0.0005(7)
N1 0.0306(11) 0.0305(11) 0.0213(9) 0.0007(8) 0.0070(8) 0.0003(8)
C1 0.0298(12) 0.0294(12) 0.0259(11) -0.0015(9) 0.0046(9) -0.0006(9)
N2 0.0290(11) 0.0312(11) 0.0218(9) 0.0013(8) 0.0053(8) -0.0011(8)
C6 0.0293(12) 0.0327(12) 0.0228(10) 0.0008(9) 0.0040(9) -0.0022(9)
N1' 0.0298(12) 0.0294(12) 0.0259(11) -0.0015(9) 0.0046(9) -0.0006(9)
C1' 0.0306(11) 0.0305(11) 0.0213(9) 0.0007(8) 0.0070(8) 0.0003(8)
N2' 0.0293(12) 0.0327(12) 0.0228(10) 0.0008(9) 0.0040(9) -0.0022(9)
C6' 0.0290(11) 0.0312(11) 0.0218(9) 0.0013(8) 0.0053(8) -0.0011(8)
C2 0.0328(13) 0.0353(13) 0.0253(11) 0.0003(9) 0.0034(9) -0.0017(10)
C3 0.0389(14) 0.0349(13) 0.0261(11) 0.0037(10) 0.0069(10) -0.0032(11)
C4 0.0299(13) 0.0339(12) 0.0313(12) 0.0008(10) 0.0077(10) -0.0031(10)
C5 0.0279(12) 0.0334(12) 0.0287(11) 0.0000(10) 0.0037(9) -0.0005(10)
C7 0.0356(14) 0.0351(13) 0.0286(11) -0.0019(10) 0.0039(10) 0.0017(10)
C8 0.0418(15) 0.0334(13) 0.0366(13) -0.0016(11) 0.0023(11) -0.0058(11)
C9 0.0326(14) 0.0415(15) 0.0360(13) 0.0012(11) 0.0038(11) -0.0082(11)
C10 0.0294(12) 0.0397(14) 0.0264(11) 0.0041(10) 0.0052(9) -0.0001(10)
C11 0.0279(12) 0.0356(12) 0.0257(11) 0.0005(9) 0.0055(9) -0.0029(10)
C12 0.0290(12) 0.0380(13) 0.0180(9) 0.0018(9) 0.0023(8) -0.0021(10)
C13 0.0303(12) 0.0383(13) 0.0224(10) 0.0001(9) 0.0014(9) -0.0004(10)
C14 0.0439(16) 0.0409(14) 0.0255(11) 0.0053(10) 0.0001(10) -0.0087(12)
C15 0.0350(14) 0.0534(17) 0.0254(11) 0.0032(11) 0.0060(10) -0.0112(12)
C16 0.0297(13) 0.0562(17) 0.0227(11) 0.0009(11) 0.0069(9) 0.0015(11)
C17 0.0302(13) 0.0373(13) 0.0253(11) 0.0018(10) 0.0024(9) 0.0018(10)

loop_
_atom_type_symbol
_atom_type_description
_atom_type_scat_dispersion_real
_atom_type_scat_dispersion_imag
_atom_type_scat_source
C C 0.0033 0.0016 'International Tables Vol C Tables 4.2.6.8 and 6.1.1.4'
H H 0.0000 0.0000 'International Tables Vol C Tables 4.2.6.8 and 6.1.1.4'
N N 0.0061 0.0033 'International Tables Vol C Tables 4.2.6.8 and 6.1.1.4'
O O 0.0106 0.0060 'International Tables Vol C Tables 4.2.6.8 and 6.1.1.4'
F F 0.0171 0.0103 'International Tables Vol C Tables 4.2.6.8 and 6.1.1.4'
Si Si 0.0817 0.0704 'International Tables Vol C Tables 4.2.6.8 and 6.1.1.4'

loop_
_geom_angle_atom_site_label_1
_geom_angle_atom_site_label_2
_geom_angle_atom_site_label_3
_geom_angle
F1 Si1 O1 96.75(8)
F1 Si1 O3 87.53(8)
O1 Si1 O3 169.46(8)
F1 Si1 O2 87.09(8)
O1 Si1 O2 84.09(8)
O3 Si1 O2 86.52(8)
F1 Si1 O4 169.84(9)
O1 Si1 O4 89.96(8)
O3 Si1 O4 84.61(8)
O2 Si1 O4 86.02(8)
F1 Si1 C11 95.81(10)
O1 Si1 C11 89.12(9)
O3 Si1 C11 100.05(9)
O2 Si1 C11 172.90(10)
O4 Si1 C11 91.89(10)
C1' O1 Si1 112.77(14)
N1 O1 Si1 112.77(14)
N1' O2 Si1 112.97(15)
C1 O2 Si1 112.97(15)
C6' O3 Si1 112.45(14)
N2 O3 Si1 112.45(14)
N2' O4 Si1 112.14(15)
C6 O4 Si1 112.14(15)
C1 N1 C5 123.5(2)
C1 N1 O1 114.60(19)
C5 N1 O1 121.9(2)
O2 C1 N1 114.3(2)
O2 C1 C2 127.1(2)
N1 C1 C2 118.6(2)
C6 N2 O3 115.4(2)
C6 N2 C10 123.8(2)
O3 N2 C10 120.7(2)
O4 C6 N2 114.7(2)
O4 C6 C7 126.8(2)
N2 C6 C7 118.5(2)
O2 N1' C1' 114.3(2)
O2 N1' C2 127.1(2)
C1' N1' C2 118.6(2)
N1' C1' C5 123.5(2)
N1' C1' O1 114.60(19)
C5 C1' O1 121.9(2)
O4 N2' C6' 114.7(2)
O4 N2' C7 126.8(2)
C6' N2' C7 118.5(2)
N2' C6' O3 115.4(2)
N2' C6' C10 123.8(2)
O3 C6' C10 120.7(2)
C3 C2 C1 119.4(2)
C3 C2 N1' 119.4(2)
C3 C2 H2 120.3
C1 C2 H2 120.3
C2 C3 C4 120.4(2)
C2 C3 H3 119.8
C4 C3 H3 119.8
C5 C4 C3 119.9(2)
C5 C4 H4 120.1
C3 C4 H4 120.1
C1' C5 C4 118.3(2)
N1 C5 C4 118.3(2)
N1 C5 H5 120.9
C4 C5 H5 120.9
C8 C7 C6 119.1(3)
C8 C7 N2' 119.1(3)
C8 C7 H7 120.5
C6 C7 H7 120.5
C7 C8 C9 120.4(3)
C7 C8 H8 119.8
C9 C8 H8 119.8
C10 C9 C8 119.9(3)
C10 C9 H9 120.0
C8 C9 H9 120.0
C6' C10 C9 118.2(2)
N2 C10 C9 118.2(2)
N2 C10 H10 120.9
C9 C10 H10 120.9
C12 C11 Si1 113.84(17)
C12 C11 H11A 108.8
Si1 C11 H11A 108.8
C12 C11 H11B 108.8
Si1 C11 H11B 108.8
H11A C11 H11B 107.7
C17 C12 C13 117.7(2)
C17 C12 C11 121.2(2)
C13 C12 C11 120.9(2)
C14 C13 C12 121.0(2)
C14 C13 H13 119.5
C12 C13 H13 119.5
C15 C14 C13 120.3(3)
C15 C14 H14 119.9
C13 C14 H14 119.9
C14 C15 C16 119.3(2)
C14 C15 H15 120.3
C16 C15 H15 120.3
C17 C16 C15 119.9(3)
C17 C16 H16 120.0
C15 C16 H16 120.0
C16 C17 C12 121.7(3)
C16 C17 H17 119.1
C12 C17 H17 119.1

loop_
_geom_bond_atom_site_label_1
_geom_bond_atom_site_label_2
_geom_bond_distance
Si1 F1 1.6597(16)
Si1 O1 1.8048(18)
Si1 O3 1.8061(19)
Si1 O2 1.8797(18)
Si1 O4 1.8830(19)
Si1 C11 1.924(3)
O1 C1' 1.366(2)
O1 N1 1.366(2)
O2 N1' 1.305(3)
O2 C1 1.305(3)
O3 C6' 1.355(3)
O3 N2 1.355(3)
O4 N2' 1.311(3)
O4 C6 1.311(3)
N1 C1 1.363(3)
N1 C5 1.363(3)
C1 C2 1.393(3)
N2 C6 1.353(3)
N2 C10 1.363(3)
C6 C7 1.391(3)
N1' C1' 1.363(3)
N1' C2 1.393(3)
C1' C5 1.363(3)
N2' C6' 1.353(3)
N2' C7 1.391(3)
C6' C10 1.363(3)
C2 C3 1.376(4)
C2 H2 0.9500
C3 C4 1.403(4)
C3 H3 0.9500
C4 C5 1.375(3)
C4 H4 0.9500
C5 H5 0.9500
C7 C8 1.385(4)
C7 H7 0.9500
C8 C9 1.392(4)
C8 H8 0.9500
C9 C10 1.371(4)
C9 H9 0.9500
C10 H10 0.9500
C11 C12 1.508(3)
C11 H11A 0.9900
C11 H11B 0.9900
C12 C17 1.392(4)
C12 C13 1.405(4)
C13 C14 1.398(4)
C13 H13 0.9500
C14 C15 1.388(4)
C14 H14 0.9500
C15 C16 1.399(4)
C15 H15 0.9500
C16 C17 1.392(4)
C16 H16 0.9500
C17 H17 0.9500

loop_
_geom_torsion_atom_site_label_1
_geom_torsion_atom_site_label_2
_geom_torsion_atom_site_label_3
_geom_torsion_atom_site_label_4
_geom_torsion
F1 Si1 O1 C1' 76.40(15)
O3 Si1 O1 C1' -37.1(6)
O2 Si1 O1 C1' -9.95(15)
O4 Si1 O1 C1' -95.95(15)
C11 Si1 O1 C1' 172.15(16)
F1 Si1 O1 N1 76.40(15)
O3 Si1 O1 N1 -37.1(6)
O2 Si1 O1 N1 -9.95(15)
O4 Si1 O1 N1 -95.95(15)
C11 Si1 O1 N1 172.15(16)
F1 Si1 O2 N1' -87.09(17)
O1 Si1 O2 N1' 10.01(17)
O3 Si1 O2 N1' -174.79(17)
O4 Si1 O2 N1' 100.38(17)
F1 Si1 O2 C1 -87.09(17)
O1 Si1 O2 C1 10.01(17)
O3 Si1 O2 C1 -174.79(17)
O4 Si1 O2 C1 100.38(17)
F1 Si1 O3 C6' 179.14(14)
O1 Si1 O3 C6' -66.6(5)
O2 Si1 O3 C6' -93.62(14)
O4 Si1 O3 C6' -7.30(14)
C11 Si1 O3 C6' 83.67(15)
F1 Si1 O3 N2 179.14(14)
O1 Si1 O3 N2 -66.6(5)
O2 Si1 O3 N2 -93.62(14)
O4 Si1 O3 N2 -7.30(14)
C11 Si1 O3 N2 83.67(15)
F1 Si1 O4 N2' 45.7(5)
O1 Si1 O4 N2' 177.21(16)
O3 Si1 O4 N2' 6.25(15)
O2 Si1 O4 N2' 93.13(16)
C11 Si1 O4 N2' -93.67(17)
F1 Si1 O4 C6 45.7(5)
O1 Si1 O4 C6 177.21(16)
O3 Si1 O4 C6 6.25(15)
O2 Si1 O4 C6 93.13(16)
C11 Si1 O4 C6 -93.67(17)
Si1 O1 N1 C1 8.5(2)
Si1 O1 N1 C5 -171.65(18)
Si1 O2 C1 N1 -7.7(3)
Si1 O2 C1 C2 173.1(2)
C5 N1 C1 O2 179.9(2)
O1 N1 C1 O2 -0.3(3)
C5 N1 C1 C2 -0.9(4)
O1 N1 C1 C2 178.9(2)
Si1 O3 N2 C6 7.3(2)
Si1 O3 N2 C10 -172.93(17)
Si1 O4 C6 N2 -3.8(2)
Si1 O4 C6 C7 175.93(19)
O3 N2 C6 O4 -2.2(3)
C10 N2 C6 O4 178.1(2)
O3 N2 C6 C7 178.10(19)
C10 N2 C6 C7 -1.7(3)
Si1 O2 N1' C1' -7.7(3)
Si1 O2 N1' C2 173.1(2)
O2 N1' C1' C5 179.9(2)
C2 N1' C1' C5 -0.9(4)
O2 N1' C1' O1 -0.3(3)
C2 N1' C1' O1 178.9(2)
Si1 O1 C1' N1' 8.5(2)
Si1 O1 C1' C5 -171.65(18)
Si1 O4 N2' C6' -3.8(2)
Si1 O4 N2' C7 175.93(19)
O4 N2' C6' O3 -2.2(3)
C7 N2' C6' O3 178.10(19)
O4 N2' C6' C10 178.1(2)
C7 N2' C6' C10 -1.7(3)
Si1 O3 C6' N2' 7.3(2)
Si1 O3 C6' C10 -172.93(17)
O2 C1 C2 C3 179.3(2)
N1 C1 C2 C3 0.2(4)
O2 N1' C2 C3 179.3(2)
C1' N1' C2 C3 0.2(4)
C1 C2 C3 C4 0.4(4)
N1' C2 C3 C4 0.4(4)
C2 C3 C4 C5 -0.4(4)
N1' C1' C5 C4 1.0(4)
O1 C1' C5 C4 -178.8(2)
C1 N1 C5 C4 1.0(4)
O1 N1 C5 C4 -178.8(2)
C3 C4 C5 C1' -0.3(4)
C3 C4 C5 N1 -0.3(4)
O4 C6 C7 C8 -179.2(2)
N2 C6 C7 C8 0.5(3)
O4 N2' C7 C8 -179.2(2)
C6' N2' C7 C8 0.5(3)
C6 C7 C8 C9 1.0(4)
N2' C7 C8 C9 1.0(4)
C7 C8 C9 C10 -1.4(4)
N2' C6' C10 C9 1.3(4)
O3 C6' C10 C9 -178.5(2)
C6 N2 C10 C9 1.3(4)
O3 N2 C10 C9 -178.5(2)
C8 C9 C10 C6' 0.3(4)
C8 C9 C10 N2 0.3(4)
Si1 C11 C12 C17 74.8(3)
Si1 C11 C12 C13 -100.2(2)
C17 C12 C13 C14 -1.3(3)
C11 C12 C13 C14 173.8(2)
C12 C13 C14 C15 -0.5(4)
C13 C14 C15 C16 1.8(4)
C14 C15 C16 C17 -1.3(4)
C15 C16 C17 C12 -0.5(4)
C13 C12 C17 C16 1.8(4)
C11 C12 C17 C16 -173.3(2)
